data_1553154
loop_
_publ_author_name
'Hama Salih, Mariwan A.'
'Male, Louise'
'Spencer, Neil'
'Fossey, John S.'

_publ_section_title
;
 \g-Lactams and furan bispyrrolidines via iodine mediated cyclisation of
 homoallylamines
;
_journal_issue 11
_journal_name_full 'Organic Chemistry Frontiers'
_journal_page_first 1445
_journal_paper_doi 10.1039/C5QO00183H
_journal_volume 2
_journal_year 2015
_chemical_absolute_configuration unk
_chemical_formula_moiety 'C16 H17 N O3'
_chemical_formula_sum 'C16 H17 N O3'
_chemical_formula_weight 271.30
_space_group_crystal_system orthorhombic
_space_group_IT_number 19
_space_group_name_Hall 'P 2ac 2ab'
_space_group_name_H-M_alt 'P 21 21 21'
_atom_sites_solution_hydrogens mixed
_atom_sites_solution_primary direct
_audit_creation_date 2014-05-08
_audit_creation_method
;
Olex2 1.2
(compiled 2014.03.20 svn.r2914 for OlexSys, GUI svn.r4816)
;
_audit_update_record
;
2014-12-10 deposited with the CCDC.
2015-08-27 downloaded from the CCDC.
;
_cell_angle_alpha 90
_cell_angle_beta 90
_cell_angle_gamma 90
_cell_formula_units_Z 8
_cell_length_a 6.86998(8)
_cell_length_b 15.21957(20)
_cell_length_c 27.0563(4)
_cell_measurement_reflns_used 11195
_cell_measurement_temperature 100.00(10)
_cell_measurement_theta_max 74.3340
_cell_measurement_theta_min 3.2220
_cell_volume 2828.96(6)
_computing_cell_refinement
;
CrysAlisPro, Agilent Technologies,
Version 1.171.36.28 (release 01-02-2013 CrysAlis171 .NET)
(compiled Feb  1 2013,16:14:44)
;
_computing_data_collection
;
CrysAlisPro, Agilent Technologies,
Version 1.171.36.28 (release 01-02-2013 CrysAlis171 .NET)
(compiled Feb  1 2013,16:14:44)
;
_computing_data_reduction
;
CrysAlisPro, Agilent Technologies,
Version 1.171.36.28 (release 01-02-2013 CrysAlis171 .NET)
(compiled Feb  1 2013,16:14:44)
;
_computing_molecular_graphics 'Olex2 (Dolomanov et al., 2009)'
_computing_publication_material 'Olex2 (Dolomanov et al., 2009)'
_computing_structure_refinement 'ShelXL (Sheldrick, 2008)'
_computing_structure_solution 'ShelXS (Sheldrick, 2008)'
_diffrn_ambient_temperature 100.00(10)
_diffrn_detector_area_resol_mean 5.1768
_diffrn_measured_fraction_theta_full 0.999
_diffrn_measured_fraction_theta_max 0.987
_diffrn_measurement_device_type 'SuperNova, Dual, Cu at zero, Atlas'
_diffrn_measurement_method '\w scans'
_diffrn_orient_matrix_UB_11 0.1809656000
_diffrn_orient_matrix_UB_12 -0.0372672000
_diffrn_orient_matrix_UB_13 0.0262972000
_diffrn_orient_matrix_UB_21 0.1311419000
_diffrn_orient_matrix_UB_22 0.0614955000
_diffrn_orient_matrix_UB_23 -0.0306197000
_diffrn_orient_matrix_UB_31 -0.0186162000
_diffrn_orient_matrix_UB_32 0.0712196000
_diffrn_orient_matrix_UB_33 0.0401685000
_diffrn_radiation_monochromator mirror
_diffrn_radiation_type CuK\a
_diffrn_radiation_wavelength 1.54184
_diffrn_reflns_av_R_equivalents 0.0239
_diffrn_reflns_av_unetI/netI 0.0248
_diffrn_reflns_Laue_measured_fraction_full 0.999
_diffrn_reflns_Laue_measured_fraction_max 0.987
_diffrn_reflns_limit_h_max 8
_diffrn_reflns_limit_h_min -8
_diffrn_reflns_limit_k_max 18
_diffrn_reflns_limit_k_min -17
_diffrn_reflns_limit_l_max 33
_diffrn_reflns_limit_l_min -31
_diffrn_reflns_number 15654
_diffrn_reflns_point_group_measured_fraction_full 0.974
_diffrn_reflns_point_group_measured_fraction_max 0.945
_diffrn_reflns_theta_full 67.684
_diffrn_reflns_theta_max 74.468
_diffrn_reflns_theta_min 3.267
_diffrn_source 'SuperNova (Cu) X-ray Source'
_exptl_absorpt_coefficient_mu 0.717
_exptl_absorpt_correction_T_max 0.992
_exptl_absorpt_correction_T_min 0.987
_exptl_absorpt_correction_type gaussian
_exptl_absorpt_process_details
;
CrysAlisPro, Agilent Technologies,
Version 1.171.36.28 (release 01-02-2013 CrysAlis171 .NET)
(compiled Feb  1 2013,16:14:44)
Numerical absorption correction based on gaussian integration over
			a multifaceted crystal model
;
_exptl_crystal_colour 'light yellow'
_exptl_crystal_colour_modifier light
_exptl_crystal_colour_primary yellow
_exptl_crystal_density_diffrn 1.274
_exptl_crystal_description block
_exptl_crystal_F_000 1152
_exptl_crystal_size_max 0.2277
_exptl_crystal_size_mid 0.198
_exptl_crystal_size_min 0.1111
_refine_diff_density_max 0.172
_refine_diff_density_min -0.154
_refine_diff_density_rms 0.032
_refine_ls_abs_structure_details
;
 Flack x determined using 2075 quotients [(I+)-(I-)]/[(I+)+(I-)]
 (Parsons, Flack and Wagner, Acta Cryst. B69 (2013) 249-259).
;
_refine_ls_abs_structure_Flack 0.20(7)
_refine_ls_extinction_method none
_refine_ls_goodness_of_fit_ref 1.057
_refine_ls_hydrogen_treatment mixed
_refine_ls_matrix_type full
_refine_ls_number_parameters 371
_refine_ls_number_reflns 5473
_refine_ls_number_restraints 0
_refine_ls_restrained_S_all 1.057
_refine_ls_R_factor_all 0.0307
_refine_ls_R_factor_gt 0.0289
_refine_ls_shift/su_max 0.000
_refine_ls_shift/su_mean 0.000
_refine_ls_structure_factor_coef Fsqd
_refine_ls_weighting_details 'w=1/[\s^2^(Fo^2^)+(0.0310P)^2^+0.4910P] where P=(Fo^2^+2Fc^2^)/3'
_refine_ls_weighting_scheme calc
_refine_ls_wR_factor_gt 0.0690
_refine_ls_wR_factor_ref 0.0703
_reflns_Friedel_coverage 0.676
_reflns_Friedel_fraction_full 0.941
_reflns_Friedel_fraction_max 0.890
_reflns_number_gt 5249
_reflns_number_total 5473
_reflns_threshold_expression 'I > 2\s(I)'
_cod_data_source_file c5qo00183h2.cif
_cod_data_source_block 6e-cis
_cod_original_cell_volume 2828.95(6)
_cod_database_code 1553154
_shelxl_version_number 2014-1
_chemical_oxdiff_formula C16H18NO3
_shelx_space_group_comment
;
The symmetry employed for this shelxl refinement is uniquely defined
by the following loop, which should always be used as a source of
symmetry information in preference to the above space-group names.
They are only intended as comments.
;
_reflns_odcompleteness_completeness 99.86
_reflns_odcompleteness_iscentric 1
_reflns_odcompleteness_theta 66.97
_olex2_refinement_description
;
1. Fixed Uiso
 At 1.2 times of:
  All C(H) groups, All C(H,H) groups
 At 1.5 times of:
  All C(H,H,H) groups
2.a Ternary CH refined with riding coordinates:
 C5(H5), C105(H105)
2.b Secondary CH2 refined with riding coordinates:
 C1(H1A,H1B), C4(H4A,H4B), C101(H10A,H10B), C104(H10C,H10D)
2.c Aromatic/amide H refined with riding coordinates:
 C8(H8), C9(H9), C10(H10), C12(H12), C13(H13), C14(H14), C15(H15), C16(H16),
 C108(H108), C109(H109), C110(H110), C112(H112), C113(H113), C114(H114),
 C115(H115), C116(H116)
2.d Idealised Me refined as rotating group:
 C6(H6A,H6B,H6C), C106(H10E,H10F,H10G)
;

loop_
_space_group_symop_operation_xyz
'x, y, z'
'-x+1/2, -y, z+1/2'
'x+1/2, -y+1/2, -z'
'-x, y+1/2, -z+1/2'

loop_
_atom_site_label
_atom_site_type_symbol
_atom_site_fract_x
_atom_site_fract_y
_atom_site_fract_z
_atom_site_U_iso_or_equiv
_atom_site_adp_type
_atom_site_occupancy
_atom_site_site_symmetry_order
_atom_site_calc_flag
_atom_site_refinement_flags_posn
C1 C -0.0147(2) 0.84906(11) 0.09626(7) 0.0214(4) Uani 1 1 d .
H1A H -0.1317 0.8252 0.0797 0.026 Uiso 1 1 calc R
H1B H 0.0248 0.9028 0.0782 0.026 Uiso 1 1 calc R
C2 C 0.1121(2) 0.69973(12) 0.08085(6) 0.0198(3) Uani 1 1 d .
C3 C 0.3076(2) 0.65095(11) 0.08490(7) 0.0206(3) Uani 1 1 d .
C4 C 0.4533(3) 0.72627(11) 0.08427(7) 0.0233(4) Uani 1 1 d .
H4A H 0.4930 0.7404 0.0500 0.028 Uiso 1 1 calc R
H4B H 0.5707 0.7112 0.1037 0.028 Uiso 1 1 calc R
C5 C 0.3446(2) 0.80367(12) 0.10776(7) 0.0209(4) Uani 1 1 d .
H5 H 0.3550 0.7996 0.1446 0.025 Uiso 1 1 calc R
C6 C 0.3353(3) 0.58312(12) 0.04466(7) 0.0251(4) Uani 1 1 d .
H6A H 0.2360 0.5373 0.0479 0.038 Uiso 1 1 calc GR
H6B H 0.4649 0.5568 0.0477 0.038 Uiso 1 1 calc GR
H6C H 0.3231 0.6114 0.0123 0.038 Uiso 1 1 calc GR
C7 C 0.4095(2) 0.89258(12) 0.09132(7) 0.0221(3) Uani 1 1 d .
C8 C 0.4749(3) 0.95825(12) 0.12050(8) 0.0282(4) Uani 1 1 d .
H8 H 0.4872 0.9547 0.1554 0.034 Uiso 1 1 calc R
C9 C 0.4827(3) 1.00848(13) 0.04481(8) 0.0309(4) Uani 1 1 d .
H9 H 0.5009 1.0466 0.0174 0.037 Uiso 1 1 calc R
C10 C 0.4157(3) 0.92586(13) 0.04159(7) 0.0274(4) Uani 1 1 d .
H10 H 0.3797 0.8954 0.0123 0.033 Uiso 1 1 calc R
C11 C -0.0680(2) 0.87401(12) 0.14858(7) 0.0216(4) Uani 1 1 d .
C12 C -0.1605(3) 0.81382(13) 0.17953(7) 0.0264(4) Uani 1 1 d .
H12 H -0.1805 0.7551 0.1688 0.032 Uiso 1 1 calc R
C13 C -0.2235(3) 0.83971(16) 0.22611(8) 0.0355(5) Uani 1 1 d .
H13 H -0.2869 0.7986 0.2471 0.043 Uiso 1 1 calc R
C14 C -0.1943(3) 0.92536(17) 0.24214(8) 0.0394(5) Uani 1 1 d .
H14 H -0.2397 0.9432 0.2738 0.047 Uiso 1 1 calc R
C15 C -0.0989(3) 0.98456(15) 0.21190(8) 0.0372(5) Uani 1 1 d .
H15 H -0.0772 1.0430 0.2229 0.045 Uiso 1 1 calc R
C16 C -0.0347(3) 0.95867(13) 0.16552(7) 0.0275(4) Uani 1 1 d .
H16 H 0.0327 0.9994 0.1451 0.033 Uiso 1 1 calc R
N1 N 0.1418(2) 0.78457(9) 0.09260(6) 0.0199(3) Uani 1 1 d .
O1 O -0.04671(18) 0.66667(8) 0.07052(5) 0.0235(3) Uani 1 1 d .
O2 O 0.31297(19) 0.61243(8) 0.13307(5) 0.0233(3) Uani 1 1 d .
H2 H 0.248(4) 0.5629(19) 0.1325(11) 0.055(8) Uiso 1 1 d .
O3 O 0.5211(2) 1.03050(9) 0.09282(6) 0.0336(3) Uani 1 1 d .
C101 C 0.0734(2) 0.26655(11) 0.14373(7) 0.0214(4) Uani 1 1 d .
H10A H 0.0408 0.2229 0.1696 0.026 Uiso 1 1 calc R
H10B H 0.2036 0.2908 0.1515 0.026 Uiso 1 1 calc R
C102 C -0.0201(2) 0.42262(11) 0.14062(7) 0.0198(3) Uani 1 1 d .
C103 C -0.2045(2) 0.47930(11) 0.13908(7) 0.0212(4) Uani 1 1 d .
C104 C -0.3650(2) 0.41425(12) 0.15293(8) 0.0250(4) Uani 1 1 d .
H10C H -0.4812 0.4235 0.1319 0.030 Uiso 1 1 calc R
H10D H -0.4031 0.4220 0.1880 0.030 Uiso 1 1 calc R
C105 C -0.2810(2) 0.32138(11) 0.14457(7) 0.0207(4) Uani 1 1 d .
H105 H -0.3207 0.2994 0.1112 0.025 Uiso 1 1 calc R
C106 C -0.1938(3) 0.55804(12) 0.17326(7) 0.0251(4) Uani 1 1 d .
H10E H -0.1793 0.5379 0.2075 0.038 Uiso 1 1 calc GR
H10F H -0.3134 0.5927 0.1702 0.038 Uiso 1 1 calc GR
H10G H -0.0816 0.5945 0.1642 0.038 Uiso 1 1 calc GR
C107 C -0.3389(2) 0.25611(12) 0.18330(7) 0.0218(4) Uani 1 1 d .
C108 C -0.4561(3) 0.18556(12) 0.17736(7) 0.0257(4) Uani 1 1 d .
H108 H -0.5146 0.1689 0.1470 0.031 Uiso 1 1 calc R
C109 C -0.3692(3) 0.18554(14) 0.25513(7) 0.0305(4) Uani 1 1 d .
H109 H -0.3563 0.1689 0.2888 0.037 Uiso 1 1 calc R
C110 C -0.2820(3) 0.25576(13) 0.23437(7) 0.0270(4) Uani 1 1 d .
H110 H -0.1993 0.2969 0.2504 0.032 Uiso 1 1 calc R
C111 C 0.0817(2) 0.22081(11) 0.09422(7) 0.0200(3) Uani 1 1 d .
C112 C 0.2081(3) 0.25038(12) 0.05748(7) 0.0245(4) Uani 1 1 d .
H112 H 0.2872 0.3005 0.0634 0.029 Uiso 1 1 calc R
C113 C 0.2194(3) 0.20710(13) 0.01230(7) 0.0273(4) Uani 1 1 d .
H113 H 0.3056 0.2278 -0.0125 0.033 Uiso 1 1 calc R
C114 C 0.1047(3) 0.13366(12) 0.00346(7) 0.0266(4) Uani 1 1 d .
H114 H 0.1138 0.1034 -0.0272 0.032 Uiso 1 1 calc R
C115 C -0.0234(3) 0.10468(12) 0.03960(7) 0.0260(4) Uani 1 1 d .
H115 H -0.1034 0.0549 0.0335 0.031 Uiso 1 1 calc R
C116 C -0.0352(3) 0.14797(11) 0.08462(7) 0.0232(4) Uani 1 1 d .
H116 H -0.1236 0.1278 0.1091 0.028 Uiso 1 1 calc R
N101 N -0.0696(2) 0.33772(10) 0.14526(6) 0.0198(3) Uani 1 1 d .
O101 O 0.14843(17) 0.44991(8) 0.13626(5) 0.0236(3) Uani 1 1 d .
O102 O -0.22881(19) 0.50504(9) 0.08862(5) 0.0242(3) Uani 1 1 d .
H102 H -0.162(4) 0.5504(19) 0.0830(10) 0.051(8) Uiso 1 1 d .
O103 O -0.4791(2) 0.14143(9) 0.22086(5) 0.0310(3) Uani 1 1 d .

loop_
_atom_site_aniso_label
_atom_site_aniso_U_11
_atom_site_aniso_U_22
_atom_site_aniso_U_33
_atom_site_aniso_U_23
_atom_site_aniso_U_13
_atom_site_aniso_U_12
C1 0.0199(8) 0.0230(8) 0.0214(9) 0.0010(7) -0.0006(7) 0.0042(7)
C2 0.0196(8) 0.0238(8) 0.0160(8) 0.0001(7) 0.0012(7) 0.0010(7)
C3 0.0190(8) 0.0230(8) 0.0198(9) 0.0002(7) 0.0000(7) 0.0010(7)
C4 0.0179(8) 0.0240(8) 0.0279(10) -0.0007(7) 0.0005(7) 0.0007(7)
C5 0.0183(8) 0.0240(9) 0.0202(9) 0.0000(7) -0.0016(7) -0.0007(7)
C6 0.0248(8) 0.0272(9) 0.0232(9) -0.0038(7) -0.0004(8) 0.0041(8)
C7 0.0178(7) 0.0240(8) 0.0245(9) -0.0002(7) 0.0010(7) 0.0020(7)
C8 0.0261(9) 0.0262(9) 0.0323(11) -0.0017(8) -0.0001(8) -0.0021(8)
C9 0.0271(9) 0.0292(10) 0.0364(11) 0.0062(8) 0.0064(9) 0.0022(8)
C10 0.0257(9) 0.0292(9) 0.0272(10) 0.0010(8) 0.0043(8) -0.0001(8)
C11 0.0178(7) 0.0245(8) 0.0225(9) 0.0008(7) -0.0011(7) 0.0050(7)
C12 0.0213(8) 0.0314(10) 0.0266(10) 0.0037(8) -0.0013(8) 0.0004(8)
C13 0.0230(9) 0.0577(13) 0.0258(11) 0.0081(10) 0.0013(8) -0.0013(9)
C14 0.0269(9) 0.0678(15) 0.0234(11) -0.0130(10) -0.0026(9) 0.0121(10)
C15 0.0334(10) 0.0407(12) 0.0375(12) -0.0163(9) -0.0078(9) 0.0099(9)
C16 0.0258(9) 0.0262(9) 0.0304(10) -0.0024(8) -0.0026(8) 0.0043(8)
N1 0.0160(6) 0.0227(7) 0.0209(7) -0.0018(6) 0.0000(6) 0.0012(6)
O1 0.0192(6) 0.0262(6) 0.0250(7) -0.0008(5) -0.0019(5) -0.0014(5)
O2 0.0252(6) 0.0236(6) 0.0210(6) 0.0003(5) -0.0033(5) -0.0014(5)
O3 0.0324(7) 0.0262(7) 0.0423(8) -0.0018(6) 0.0007(7) -0.0042(6)
C101 0.0191(8) 0.0228(8) 0.0224(9) 0.0011(7) 0.0014(7) 0.0031(7)
C102 0.0185(7) 0.0233(8) 0.0175(9) 0.0002(7) -0.0009(7) 0.0016(7)
C103 0.0183(8) 0.0223(8) 0.0230(9) 0.0014(7) -0.0003(7) 0.0022(7)
C104 0.0167(8) 0.0240(9) 0.0343(11) 0.0039(8) 0.0026(7) 0.0027(7)
C105 0.0151(7) 0.0243(9) 0.0228(9) 0.0015(7) -0.0004(7) -0.0003(6)
C106 0.0255(8) 0.0247(9) 0.0250(10) -0.0015(7) 0.0002(8) 0.0041(7)
C107 0.0175(7) 0.0252(9) 0.0226(9) 0.0004(7) 0.0019(7) 0.0035(7)
C108 0.0241(8) 0.0251(9) 0.0281(10) 0.0023(7) 0.0025(8) 0.0018(7)
C109 0.0292(9) 0.0378(11) 0.0244(10) 0.0067(8) 0.0034(8) 0.0056(8)
C110 0.0231(9) 0.0340(10) 0.0238(10) 0.0011(8) 0.0011(8) 0.0022(8)
C111 0.0183(7) 0.0201(8) 0.0218(9) 0.0022(7) -0.0008(7) 0.0037(6)
C112 0.0218(8) 0.0245(9) 0.0272(10) 0.0005(7) 0.0024(7) -0.0020(7)
C113 0.0261(9) 0.0311(10) 0.0247(10) 0.0022(8) 0.0065(8) -0.0003(8)
C114 0.0287(9) 0.0261(9) 0.0250(10) -0.0033(7) 0.0002(8) 0.0047(8)
C115 0.0270(9) 0.0201(8) 0.0308(10) -0.0013(7) -0.0014(8) 0.0002(7)
C116 0.0232(8) 0.0205(8) 0.0260(9) 0.0039(7) 0.0037(7) 0.0019(7)
N101 0.0153(6) 0.0222(7) 0.0219(7) 0.0000(6) 0.0010(6) 0.0020(6)
O101 0.0179(6) 0.0244(6) 0.0286(7) 0.0016(5) 0.0014(5) -0.0005(5)
O102 0.0249(6) 0.0248(6) 0.0229(7) 0.0013(5) -0.0036(5) -0.0012(5)
O103 0.0319(7) 0.0260(6) 0.0352(8) 0.0070(6) 0.0062(6) 0.0000(6)

loop_
_atom_type_symbol
_atom_type_description
_atom_type_scat_dispersion_real
_atom_type_scat_dispersion_imag
_atom_type_scat_source
C C 0.0181 0.0091 'International Tables Vol C Tables 4.2.6.8 and 6.1.1.4'
H H 0.0000 0.0000 'International Tables Vol C Tables 4.2.6.8 and 6.1.1.4'
N N 0.0311 0.0180 'International Tables Vol C Tables 4.2.6.8 and 6.1.1.4'
O O 0.0492 0.0322 'International Tables Vol C Tables 4.2.6.8 and 6.1.1.4'

loop_
_exptl_crystal_face_index_h
_exptl_crystal_face_index_k
_exptl_crystal_face_index_l
_exptl_crystal_face_perp_dist
_exptl_oxdiff_crystal_face_indexfrac_h
_exptl_oxdiff_crystal_face_indexfrac_k
_exptl_oxdiff_crystal_face_indexfrac_l
_exptl_oxdiff_crystal_face_x
_exptl_oxdiff_crystal_face_y
_exptl_oxdiff_crystal_face_z
0 6 -14 0.0516 -0.0001 6.0097 -13.9974 -0.5921 0.7981 -0.1342
0 -6 14 0.0596 0.0001 -6.0097 13.9974 0.5921 -0.7981 0.1342
0 5 16 0.0948 0.0025 4.9915 15.9947 0.2350 -0.1825 0.9979
0 7 12 0.1066 0.0025 6.9943 11.9953 0.0552 0.0632 0.9799
1 -10 -1 0.0709 0.9975 -10.0016 -0.9975 0.5270 -0.4537 -0.7709
4 0 -6 0.0617 3.9980 0.0035 -5.9974 0.5657 0.7082 -0.3151
1 7 12 0.0926 1.0022 6.9943 11.9956 0.2361 0.1942 0.9613
1 -6 -13 0.1080 0.9972 -5.9935 -12.9950 0.0621 0.1601 -0.9674
-3 -6 -6 0.0768 -3.0007 -5.9976 -5.9979 -0.4772 -0.5787 -0.6122
-3 4 11 0.1174 -2.9971 3.9944 10.9955 -0.4021 -0.4841 0.7819
-4 -3 2 0.0885 -3.9990 -3.0017 1.9991 -0.5592 -0.7702 -0.0590
0 -9 7 0.0478 -0.0011 -9.0061 6.9999 0.5195 -0.7683 -0.3602
-1 5 -14 0.0566 -1.0000 5.0095 -13.9974 -0.7357 0.6055 -0.1869

loop_
_geom_angle_atom_site_label_1
_geom_angle_atom_site_label_2
_geom_angle_atom_site_label_3
_geom_angle
N1 C1 C11 114.29(14)
N1 C2 C3 108.29(14)
O1 C2 C3 126.24(15)
O1 C2 N1 125.41(16)
C4 C3 C2 102.11(13)
C6 C3 C2 112.84(14)
C6 C3 C4 115.03(15)
O2 C3 C2 106.58(13)
O2 C3 C4 107.58(14)
O2 C3 C6 111.91(14)
C3 C4 C5 104.71(14)
C7 C5 C4 115.33(15)
N1 C5 C4 101.11(13)
N1 C5 C7 112.12(15)
C8 C7 C5 126.60(18)
C8 C7 C10 106.04(17)
C10 C7 C5 127.36(17)
C7 C8 O3 110.62(18)
C10 C9 O3 110.95(18)
C9 C10 C7 106.23(18)
C12 C11 C1 120.54(16)
C16 C11 C1 120.23(17)
C16 C11 C12 119.14(18)
C13 C12 C11 120.03(19)
C14 C13 C12 120.3(2)
C15 C14 C13 119.7(2)
C14 C15 C16 120.1(2)
C11 C16 C15 120.7(2)
C1 N1 C5 122.83(14)
C2 N1 C1 123.36(14)
C2 N1 C5 113.36(14)
C9 O3 C8 106.16(15)
N101 C101 C111 113.06(14)
N101 C102 C103 109.57(14)
O101 C102 C103 125.62(16)
O101 C102 N101 124.75(16)
C104 C103 C102 102.98(13)
C106 C103 C102 112.83(15)
C106 C103 C104 113.44(16)
O102 C103 C102 106.06(14)
O102 C103 C104 109.11(15)
O102 C103 C106 111.82(14)
C103 C104 C105 106.72(13)
C107 C105 C104 113.93(15)
N101 C105 C104 102.24(13)
N101 C105 C107 111.40(14)
C108 C107 C105 127.01(17)
C108 C107 C110 105.88(17)
C110 C107 C105 127.11(17)
C107 C108 O103 110.95(17)
C110 C109 O103 110.54(17)
C109 C110 C107 106.45(18)
C112 C111 C101 120.45(16)
C116 C111 C101 120.69(16)
C116 C111 C112 118.86(17)
C113 C112 C111 120.55(17)
C114 C113 C112 120.08(17)
C115 C114 C113 119.63(18)
C116 C115 C114 120.32(17)
C115 C116 C111 120.54(17)
C101 N101 C105 122.45(14)
C102 N101 C101 122.69(14)
C102 N101 C105 114.27(14)
C108 O103 C109 106.17(15)

loop_
_geom_bond_atom_site_label_1
_geom_bond_atom_site_label_2
_geom_bond_distance
C1 C11 1.511(2)
C1 N1 1.459(2)
C2 C3 1.539(2)
C2 N1 1.345(2)
C2 O1 1.233(2)
C3 C4 1.522(2)
C3 C6 1.512(2)
C3 O2 1.430(2)
C4 C5 1.533(2)
C5 C7 1.492(2)
C5 N1 1.481(2)
C7 C8 1.351(3)
C7 C10 1.438(3)
C8 O3 1.368(2)
C9 C10 1.342(3)
C9 O3 1.367(3)
C11 C12 1.395(3)
C11 C16 1.387(3)
C12 C13 1.390(3)
C13 C14 1.388(3)
C14 C15 1.382(3)
C15 C16 1.387(3)
C101 C111 1.511(2)
C101 N101 1.463(2)
C102 C103 1.533(2)
C102 N101 1.342(2)
C102 O101 1.236(2)
C103 C104 1.528(2)
C103 C106 1.516(2)
C103 O102 1.430(2)
C104 C105 1.543(2)
C105 C107 1.498(2)
C105 N101 1.473(2)
C107 C108 1.352(3)
C107 C110 1.436(3)
C108 O103 1.364(2)
C109 C110 1.348(3)
C109 O103 1.371(3)
C111 C112 1.395(3)
C111 C116 1.393(2)
C112 C113 1.391(3)
C113 C114 1.388(3)
C114 C115 1.387(3)
C115 C116 1.387(3)

loop_
_geom_hbond_atom_site_label_D
_geom_hbond_atom_site_label_H
_geom_hbond_atom_site_label_A
_geom_hbond_distance_DH
_geom_hbond_distance_HA
_geom_hbond_distance_DA
_geom_hbond_angle_DHA
O2 H2 O101 0.88(3) 1.85(3) 2.7209(18) 170(3)
O102 H102 O1 0.84(3) 1.97(3) 2.8029(18) 171(3)

loop_
_geom_torsion_atom_site_label_1
_geom_torsion_atom_site_label_2
_geom_torsion_atom_site_label_3
_geom_torsion_atom_site_label_4
_geom_torsion
C1 C11 C12 C13 -174.59(16)
C1 C11 C16 C15 174.16(17)
C2 C3 C4 C5 29.88(17)
C3 C2 N1 C1 -175.31(15)
C3 C2 N1 C5 -2.8(2)
C3 C4 C5 C7 -152.31(15)
C3 C4 C5 N1 -31.15(17)
C4 C5 C7 C8 -122.9(2)
C4 C5 C7 C10 57.0(2)
C4 C5 N1 C1 -165.92(15)
C4 C5 N1 C2 21.52(19)
C5 C7 C8 O3 -179.85(16)
C5 C7 C10 C9 179.69(17)
C6 C3 C4 C5 152.46(15)
C7 C5 N1 C1 -42.5(2)
C7 C5 N1 C2 144.91(16)
C7 C8 O3 C9 0.0(2)
C8 C7 C10 C9 -0.4(2)
C10 C7 C8 O3 0.2(2)
C10 C9 O3 C8 -0.3(2)
C11 C1 N1 C2 105.2(2)
C11 C1 N1 C5 -66.6(2)
C11 C12 C13 C14 -0.2(3)
C12 C11 C16 C15 -2.4(3)
C12 C13 C14 C15 -1.2(3)
C13 C14 C15 C16 0.8(3)
C14 C15 C16 C11 1.1(3)
C16 C11 C12 C13 2.0(3)
N1 C1 C11 C12 -69.6(2)
N1 C1 C11 C16 113.91(18)
N1 C2 C3 C4 -17.37(18)
N1 C2 C3 C6 -141.43(16)
N1 C2 C3 O2 95.34(16)
N1 C5 C7 C8 122.1(2)
N1 C5 C7 C10 -58.0(2)
O1 C2 C3 C4 165.19(18)
O1 C2 C3 C6 41.1(2)
O1 C2 C3 O2 -82.1(2)
O1 C2 N1 C1 2.2(3)
O1 C2 N1 C5 174.67(16)
O2 C3 C4 C5 -82.09(16)
O3 C9 C10 C7 0.4(2)
C101 C111 C112 C113 178.45(16)
C101 C111 C116 C115 -178.25(16)
C102 C103 C104 C105 -18.53(19)
C103 C102 N101 C101 174.85(15)
C103 C102 N101 C105 3.5(2)
C103 C104 C105 C107 140.57(16)
C103 C104 C105 N101 20.26(19)
C104 C105 C107 C108 112.4(2)
C104 C105 C107 C110 -67.3(2)
C104 C105 N101 C101 173.59(15)
C104 C105 N101 C102 -15.0(2)
C105 C107 C108 O103 -179.09(16)
C105 C107 C110 C109 179.66(17)
C106 C103 C104 C105 -140.80(16)
C107 C105 N101 C101 51.5(2)
C107 C105 N101 C102 -137.06(16)
C107 C108 O103 C109 -1.0(2)
C108 C107 C110 C109 -0.1(2)
C110 C107 C108 O103 0.7(2)
C110 C109 O103 C108 0.9(2)
C111 C101 N101 C102 -100.39(19)
C111 C101 N101 C105 70.3(2)
C111 C112 C113 C114 -0.2(3)
C112 C111 C116 C115 1.2(3)
C112 C113 C114 C115 1.1(3)
C113 C114 C115 C116 -0.9(3)
C114 C115 C116 C111 -0.2(3)
C116 C111 C112 C113 -1.0(3)
N101 C101 C111 C112 90.06(19)
N101 C101 C111 C116 -90.54(19)
N101 C102 C103 C104 9.81(19)
N101 C102 C103 C106 132.50(16)
N101 C102 C103 O102 -104.77(16)
N101 C105 C107 C108 -132.58(19)
N101 C105 C107 C110 47.7(2)
O101 C102 C103 C104 -172.93(19)
O101 C102 C103 C106 -50.2(2)
O101 C102 C103 O102 72.5(2)
O101 C102 N101 C101 -2.4(3)
O101 C102 N101 C105 -173.81(17)
O102 C103 C104 C105 93.82(16)
O103 C109 C110 C107 -0.5(2)
